data_2009801
loop_
_publ_author_name
'Olszak, Tomasz A.'
'Peeters, Oswald M.'
'Blaton, Norbert M.'
'De Ranter, Camiel J.'

_publ_contact_author
;
     Prof. Camiel De Ranter
     Laboratorium voor Analytische Chemie en Medicinale Fysicochemie
     Faculteit Farmaceutische Wetenschappen
     Katholieke Universiteit Leuven
     Van Evenstraat 4
     B-3000 Leuven
     Belgium
;
_publ_section_title
;
 5-Nitro-2-furaldehyde semicarbazone
;
_journal_issue 6
_journal_name_full 'Acta Crystallographica Section C'
_journal_page_first 948
_journal_page_last 950
_journal_paper_doi 10.1107/S0108270194000119
_journal_volume 50
_journal_year 1994
_chemical_formula_analytical 'C6 H6 N4 O4 '
_chemical_formula_moiety 'C6 H6 N4 O4 '
_chemical_formula_sum 'C6 H6 N4 O4'
_chemical_formula_weight 198.14
_chemical_name_systematic
;
        Structure of 5-nitro-2-furaldehyde-semicarbazone
;
_space_group_IT_number 14
_symmetry_cell_setting monoclinic
_symmetry_space_group_name_Hall '-P 2yab'
_symmetry_space_group_name_H-M 'P 1 21/a 1'
_cell_angle_alpha 90.00
_cell_angle_beta 101.180(10)
_cell_angle_gamma 90.00
_cell_formula_units_Z 4
_cell_length_a 9.9430(10)
_cell_length_b 8.4020(10)
_cell_length_c 10.2200(10)
_cell_measurement_reflns_used 30
_cell_measurement_temperature 293
_cell_measurement_theta_max 17.83
_cell_measurement_theta_min 10.55
_cell_volume 837.59(16)
_computing_cell_refinement DIF4
_computing_data_collection 'DIF4 (Stoe & Cie, 1992a)'
_computing_data_reduction 'REDU4 (Stoe & Cie, 1992b)'
_computing_molecular_graphics 'PLUTON93 (Spek, 1993)'
_computing_publication_material 'PARST (Nardelli, 1983)'
_computing_structure_refinement 'SHELX76 (Sheldrick, 1976)'
_computing_structure_solution 'SHELXS86 (Sheldrick, 1985)'
_diffrn_ambient_temperature 293
_diffrn_measurement_device 'STOE STADI4 four-circle diffractometer  '
_diffrn_measurement_method '\w scan                                 '
_diffrn_radiation_type 'Mo K\a'
_diffrn_radiation_wavelength .71069
_diffrn_reflns_av_R_equivalents 0.0151
_diffrn_reflns_limit_h_max 13
_diffrn_reflns_limit_h_min -13
_diffrn_reflns_limit_k_max 11
_diffrn_reflns_limit_k_min -11
_diffrn_reflns_limit_l_max 13
_diffrn_reflns_limit_l_min 0
_diffrn_reflns_number 4066
_diffrn_reflns_theta_max 27.50
_diffrn_reflns_theta_min 2.03
_diffrn_standards_decay_% '< 3.0'
_diffrn_standards_interval_time 60
_diffrn_standards_number 3
_exptl_absorpt_coefficient_mu .126
_exptl_crystal_colour yellow
_exptl_crystal_density_diffrn 1.571
_exptl_crystal_description block
_exptl_crystal_F_000 408
_exptl_crystal_size_max 0.10
_exptl_crystal_size_mid 0.10
_exptl_crystal_size_min 0.20
_refine_diff_density_max 0.20
_refine_diff_density_min -0.19
_refine_ls_extinction_method none
_refine_ls_goodness_of_fit_obs 0.9390
_refine_ls_hydrogen_treatment refall
_refine_ls_matrix_type full
_refine_ls_number_parameters 152
_refine_ls_number_reflns 948
_refine_ls_R_factor_obs 0.0428
_refine_ls_shift/esd_max 0.017
_refine_ls_structure_factor_coef F
_refine_ls_weighting_details 'w = 1.4108/[\s^2^(F) + 0.0090F^2^]'
_refine_ls_weighting_scheme calc
_refine_ls_wR_factor_obs 0.0765
_reflns_number_observed 948
_reflns_number_total 1927
_reflns_observed_criterion '> 2.0\s(I)'
_cod_data_source_file na1082.cif
_cod_data_source_block Y
_cod_depositor_comments
;
The following automatic conversions were performed:

'_refine_ls_weighting_scheme' value 'w = 1.4108/[\s^2^(F) +
0.0090F^2^]' was changed to 'calc'. New tag
'_refine_ls_weighting_details' was created. The value of the new tag
was set to 'w = 1.4108/[\s^2^(F) + 0.0090F^2^]'.

Automatic conversion script
Id: cif_fix_values 3143 2015-03-26 13:38:13Z robertas 
;
_cod_original_cell_volume 837.6(2)
_cod_original_sg_symbol_H-M 'P 21/a'
_cod_original_formula_sum 'C6 H6 N4 O4 '
_cod_database_code 2009801

loop_
_symmetry_equiv_pos_as_xyz
+x,+y,+z
-x,-y,-z
1/2-x,1/2+y,-z
1/2+x,1/2-y,+z

loop_
_atom_site_aniso_label
_atom_site_aniso_U_11
_atom_site_aniso_U_22
_atom_site_aniso_U_33
_atom_site_aniso_U_12
_atom_site_aniso_U_13
_atom_site_aniso_U_23
O1 .0540(10) .064(2) .0550(10) -.0030(10) .0250(10) .0000(10)
C2 .049(2) .073(2) .053(2) .010(2) .017(2) .002(2)
C21 .059(2) .050(2) .063(2) .003(2) .018(2) -.007(2)
N22 .052(2) .0430(10) .056(2) -.0010(10) .0200(10) -.0030(10)
N23 .062(2) .0350(10) .070(2) -.0060(10) .0280(10) -.0020(10)
C24 .050(2) .0360(10) .055(2) .0030(10) .0110(10) .0020(10)
O25 .0650(10) .0360(10) .088(2) .0020(10) .0350(10) -.0020(10)
N25 .062(2) .0420(10) .073(2) -.0030(10) .027(2) -.0010(10)
C3 .062(2) .098(3) .075(3) .015(2) .026(2) -.011(2)
C4 .062(2) .117(4) .066(2) .000(3) .027(2) .012(2)
C5 .050(2) .094(3) .049(2) -.006(2) .017(2) .015(2)
N50 .076(2) .090(3) .055(2) -.021(2) .007(2) .021(2)
O501 .096(2) .076(2) .089(2) -.018(2) .019(2) .003(2)
O502 .105(2) .138(3) .081(2) -.039(2) .025(2) .046(2)

loop_
_atom_site_label
_atom_site_fract_x
_atom_site_fract_y
_atom_site_fract_z
_atom_site_U_iso_or_equiv
_atom_site_thermal_displace_type
_atom_site_calc_flag
_atom_site_calc_attached_atom
_atom_site_type_symbol
O1 .5045(2) -.1910(3) .7317(2) .0558(8) aniso . . O
C2 .5349(3) -.0332(5) .7280(3) .0570(10) aniso . . C
C21 .4607(3) .0748(4) .7990(3) .0570(10) aniso . . C
N22 .3694(3) .0192(3) .8586(3) .049(8) aniso . . N
N23 .3031(3) .1228(3) .9251(3) .054(9) aniso . . N
C24 .1998(3) .0645(4) .9849(3) .047(9) aniso . . C
O25 .1642(2) -.0760(2) .9700(2) .060(8) aniso . . O
N25 .1433(3) .1685(3) 1.0541(3) .0570(10) aniso . . N
C3 .6327(4) -.0108(7) .6546(4) .076(2) aniso . . C
C4 .6667(4) -.1598(7) .6115(4) .080(2) aniso . . C
C5 .5880(3) -.2641(5) .6595(3) .0630(10) aniso . . C
N50 .5761(4) -.4322(5) .6502(3) .0740(10) aniso . . N
O501 .4918(4) -.5009(3) .7038(3) .0870(10) aniso . . O
O502 .6553(3) -.4999(5) .5895(3) .107(2) aniso . . O
H21 .485(4) .183(5) .799(4) .070(10) iso . . H
H23 .328(3) .226(3) .946(3) .060(10) iso . . H
H251 .179(4) .268(3) 1.069(4) .080(10) iso . . H
H252 .081(4) .137(5) 1.104(4) .090(10) iso . . H
H3 .658(4) .092(5) .641(5) .10(2) iso . . H
H4 .727(5) -.196(6) .556(5) .11(2) iso . . H

loop_
_atom_type_symbol
_atom_type_description
_atom_type_scat_dispersion_real
_atom_type_scat_dispersion_imag
_atom_type_scat_source
O Oxygen .008 .006 'CRYSRULER (Rizzoli, 1989)'
C Carbon .002 .002 'CRYSRULER (Rizzoli, 1989)'
N Nitrogen .004 .003 'CRYSRULER (Rizzoli, 1989)'
H Hydrogen .000 .000 'CRYSRULER (Rizzoli, 1989)'

loop_
_geom_angle_atom_site_label_1
_geom_angle_atom_site_label_2
_geom_angle_atom_site_label_3
_geom_angle
_geom_angle_publ_flag
C2 O1 C5 105.2(3) yes
O1 C2 C3 109.8(4) yes
O1 C2 C21 117.3(3) yes
C21 C2 C3 132.9(4) yes
C2 C21 H21 116(2) no
C2 C21 N22 119.2(3) yes
N22 C21 H21 124(2) no
C21 N22 N23 117.8(3) yes
N22 N23 H23 126(2) no
N22 N23 C24 118.1(3) yes
C24 N23 H23 115(2) no
N23 C24 N25 115.7(3) yes
N23 C24 O25 120.3(3) yes
O25 C24 N25 124.0(3) yes
C24 N25 H252 121(3) no
C24 N25 H251 121(2) no
H251 N25 H252 117(3) no
C2 C3 H3 118(3) no
C2 C3 C4 107.2(4) yes
C4 C3 H3 135(3) no
C3 C4 H4 134(3) no
C3 C4 C5 106.3(4) yes
C5 C4 H4 120(3) no
O1 C5 C4 111.6(4) yes
C4 C5 N50 132.7(3) yes
O1 C5 N50 115.7(3) yes
C5 N50 O502 116.1(4) yes
C5 N50 O501 119.5(4) yes
O501 N50 O502 124.4(4) yes

loop_
_geom_bond_atom_site_label_1
_geom_bond_atom_site_label_2
_geom_bond_distance
_geom_bond_publ_flag
O1 C2 1.362(4) yes
O1 C5 1.360(4) yes
C2 C21 1.450(5) yes
C2 C3 1.352(5) yes
C21 N22 1.276(4) yes
C21 H21 .94(3) no
N22 N23 1.352(4) yes
N23 C24 1.383(4) yes
N23 H23 .92(2) no
C24 O25 1.233(3) yes
C24 N25 1.317(4) yes
N25 H251 .91(2) no
N25 H252 .91(4) no
C3 C4 1.390(8) yes
C3 H3 .92(4) no
C4 C5 1.330(6) yes
C4 H4 .96(5) no
C5 N50 1.419(5) yes
N50 O501 1.230(5) yes
N50 O502 1.232(5) yes

loop_
_geom_torsion_atom_site_label_1
_geom_torsion_atom_site_label_2
_geom_torsion_atom_site_label_3
_geom_torsion_atom_site_label_4
_geom_torsion
_geom_torsion_publ_flag
C2 O1 C5 N50 179.3(3) no
C2 O1 C5 C4 -.4(4) no
C5 O1 C2 C3 .7(4) no
C5 O1 C2 C21 -179.5(3) no
O1 C2 C3 C4 -.7(5) no
O1 C2 C3 H3 177(3) no
O1 C2 C21 N22 -1.5(5) no
O1 C2 C21 H21 177(3) no
C21 C2 C3 C4 179.5(4) no
C21 C2 C3 H3 -2(3) no
C3 C2 C21 H21 -2(3) no
C3 C2 C21 N22 178.3(4) no
C2 C21 N22 N23 179.3(3) no
H21 C21 N22 N23 0(3) no
C21 N22 N23 C24 177.2(3) no
C21 N22 N23 H23 -12(2) no
N22 N23 C24 O25 -4.6(4) no
N22 N23 C24 N25 176.6(3) no
H23 N23 C24 N25 6(2) no
H23 N23 C24 O25 -175(2) no
N23 C24 N25 H251 -7(3) no
N23 C24 N25 H252 -172(3) no
O25 C24 N25 H251 174(3) no
O25 C24 N25 H252 8(3) no
C2 C3 C4 C5 .4(5) no
C2 C3 C4 H4 177(4) no
H3 C3 C4 H4 1(6) no
H3 C3 C4 C5 -175(4) no
C3 C4 C5 O1 .0(5) no
C3 C4 C5 N50 -179.6(4) no
H4 C4 C5 O1 -176(3) no
H4 C4 C5 N50 3(3) no
C4 C5 N50 O501 -179.0(4) no
O1 C5 N50 O501 1.4(5) no
C4 C5 N50 O502 2.4(7) no
O1 C5 N50 O502 -177.2(3) no
